data_2014749
loop_
_publ_author_name
'Rath, Nigam P. '
'Haq, Wahajul '
'Balendiran, Ganesaratnam K.  '

_publ_section_title
;
 Fenofibric acid
;
_journal_issue 2
_journal_name_full 'Acta Crystallographica Section C'
_journal_page_first o81
_journal_page_last o84
_journal_paper_doi 10.1107/S0108270104032573
_journal_volume 61
_journal_year 2005
_chemical_formula_iupac 'C17 H15 Cl O4'
_chemical_formula_moiety 'C17 H15 Cl O4'
_chemical_formula_sum 'C17 H15 Cl O4'
_chemical_formula_weight 318.74
_chemical_name_common
;
fenofibric acid
;
_chemical_name_systematic
;
2-[4-(4-chlorobenzoyl)phenoxy]-2-methylpropanoic acid
;
_space_group_IT_number 61
_symmetry_cell_setting orthorhombic
_symmetry_space_group_name_Hall '-P 2ac 2ab'
_symmetry_space_group_name_H-M 'P b c a'
_atom_sites_solution_hydrogens geom
_atom_sites_solution_primary direct
_atom_sites_solution_secondary difmap
_cell_angle_alpha 90.00
_cell_angle_beta 90.00
_cell_angle_gamma 90.00
_cell_formula_units_Z 8
_cell_length_a 18.2168(4)
_cell_length_b 7.5623(2)
_cell_length_c 22.1355(5)
_cell_measurement_reflns_used 8481
_cell_measurement_temperature 160(2)
_cell_measurement_theta_max 28.25
_cell_measurement_theta_min 2.24
_cell_volume 3049.41(13)
_computing_cell_refinement SMART
_computing_data_collection 'SMART (Bruker, 2003)'
_computing_data_reduction 'SAINT (Bruker, 2003)'
_computing_molecular_graphics SHELXTL
_computing_publication_material SHELXTL
_computing_structure_refinement SHELXTL
_computing_structure_solution 'SHELXTL (Sheldrick, 2003)'
_diffrn_ambient_temperature 160(2)
_diffrn_measured_fraction_theta_full 0.999
_diffrn_measured_fraction_theta_max 0.999
_diffrn_measurement_device_type 'Bruker SMART CCD area-detector'
_diffrn_measurement_method '\f and \w scans'
_diffrn_radiation_monochromator graphite
_diffrn_radiation_source 'normal-focus sealed tube'
_diffrn_radiation_type MoK\a
_diffrn_radiation_wavelength 0.71073
_diffrn_reflns_av_R_equivalents 0.0356
_diffrn_reflns_av_sigmaI/netI 0.0206
_diffrn_reflns_limit_h_max 23
_diffrn_reflns_limit_h_min -23
_diffrn_reflns_limit_k_max 9
_diffrn_reflns_limit_k_min -9
_diffrn_reflns_limit_l_max 28
_diffrn_reflns_limit_l_min -28
_diffrn_reflns_number 47753
_diffrn_reflns_theta_full 27.50
_diffrn_reflns_theta_max 27.50
_diffrn_reflns_theta_min 1.84
_diffrn_standards_decay_% none
_diffrn_standards_interval_time 'not measured'
_diffrn_standards_number 'area detector data'
_exptl_absorpt_coefficient_mu 0.266
_exptl_absorpt_correction_T_max 0.9637
_exptl_absorpt_correction_T_min 0.8853
_exptl_absorpt_correction_type multi-scan
_exptl_absorpt_process_details '(SADABS; Sheldrick, 2003)'
_exptl_crystal_colour colorless
_exptl_crystal_density_diffrn 1.389
_exptl_crystal_density_meas ?
_exptl_crystal_density_method 'not measured'
_exptl_crystal_description plate
_exptl_crystal_F_000 1328
_exptl_crystal_size_max 0.47
_exptl_crystal_size_mid 0.43
_exptl_crystal_size_min 0.14
_refine_diff_density_max 0.319
_refine_diff_density_min -0.290
_refine_ls_extinction_method none
_refine_ls_goodness_of_fit_ref 1.114
_refine_ls_hydrogen_treatment refall
_refine_ls_matrix_type full
_refine_ls_number_parameters 259
_refine_ls_number_reflns 3497
_refine_ls_number_restraints 6
_refine_ls_restrained_S_all 1.113
_refine_ls_R_factor_all 0.0485
_refine_ls_R_factor_gt 0.0416
_refine_ls_shift/su_max 0.000
_refine_ls_shift/su_mean 0.000
_refine_ls_structure_factor_coef Fsqd
_refine_ls_weighting_details 'calc w=1/[\s^2^(F~o~^2^)+(0.0404P)^2^+1.7773P] where P=(F~o~^2^+2F~c~^2^)/3'
_refine_ls_weighting_scheme calc
_refine_ls_wR_factor_gt 0.0957
_refine_ls_wR_factor_ref 0.0991
_reflns_number_gt 3081
_reflns_number_total 3497
_reflns_threshold_expression I>2\s(I)
_cod_data_source_file sq1185.cif
_cod_data_source_block I
_cod_depositor_comments
;
The following automatic conversions were performed:
'_symmetry_cell_setting' value 'Orthorhombic' changed to 'orthorhombic'
according to '/home/saulius/struct/CIF-dictionaries/cif_core.dic'
dictionary named 'cif_core.dic' version 2.4.1 from 2010-06-29.

Automatic conversion script
Id: cif_fix_enum 1527 2010-12-29 10:47:43Z saulius 

The following automatic conversions were performed:

'_symmetry_cell_setting' value 'Orthorhombic' changed to
'orthorhombic' according to
/home/saulius/struct/CIF-dictionaries/cif_core.dic dictionary named
'cif_core.dic' version 2.4.1 from 2010-06-29.

Automatic conversion script
Id: cif_fix_values 1715 2011-07-08 13:25:40Z adriana 

The following automatic conversions were performed:

'_exptl_crystal_density_meas' value 'no' was changed to '?' - the
value is perceived as not measured.

Automatic conversion script
Id: cif_fix_values 3008 2015-01-20 13:52:24Z robertas 
;
_cod_original_sg_symbol_H-M Pbca
_cod_database_code 2014749
_cod_database_fobs_code 2014749

loop_
_symmetry_equiv_pos_as_xyz
'x, y, z'
'-x+1/2, -y, z+1/2'
'-x, y+1/2, -z+1/2'
'x+1/2, -y+1/2, -z'
'-x, -y, -z'
'x-1/2, y, -z-1/2'
'x, -y-1/2, z-1/2'
'-x-1/2, y-1/2, z'

loop_
_atom_site_label
_atom_site_fract_x
_atom_site_fract_y
_atom_site_fract_z
_atom_site_U_iso_or_equiv
_atom_site_adp_type
_atom_site_calc_flag
_atom_site_refinement_flags
_atom_site_occupancy
_atom_site_disorder_assembly
_atom_site_disorder_group
_atom_site_type_symbol
Cl1 0.19052(3) 1.21263(6) 0.31797(2) 0.03663(13) Uani d . 1 . . Cl
O1 0.01318(6) 0.45447(15) 0.36502(5) 0.0290(3) Uani d . 1 . . O
O2 0.18624(5) 0.14587(14) 0.59212(5) 0.0236(2) Uani d . 1 . . O
O3 0.11915(6) -0.17371(15) 0.56968(5) 0.0302(3) Uani d . 1 . . O
O4 0.05568(8) -0.15560(18) 0.65596(6) 0.0405(3) Uani d . 1 . . O
C1 0.15096(8) 1.0130(2) 0.34020(7) 0.0241(3) Uani d . 1 . . C
C2 0.14883(8) 0.9737(2) 0.40125(7) 0.0229(3) Uani d . 1 . . C
C3 0.12180(8) 0.8102(2) 0.41936(7) 0.0224(3) Uani d . 1 . . C
C4 0.09578(8) 0.68971(19) 0.37661(7) 0.0209(3) Uani d . 1 . . C
C5 0.09564(8) 0.7364(2) 0.31550(7) 0.0235(3) Uani d . 1 . . C
C6 0.12409(9) 0.8975(2) 0.29689(7) 0.0262(3) Uani d . 1 . . C
C7 0.06434(8) 0.5159(2) 0.39505(7) 0.0218(3) Uani d . 1 . . C
C8 0.09430(8) 0.42252(19) 0.44834(7) 0.0213(3) Uani d . 1 . . C
C9 0.16816(8) 0.4401(2) 0.46517(7) 0.0232(3) Uani d . 1 . . C
C10 0.19631(8) 0.3454(2) 0.51327(7) 0.0233(3) Uani d . 1 . . C
C11 0.15098(8) 0.23342(19) 0.54643(7) 0.0208(3) Uani d . 1 . . C
C12 0.07687(8) 0.2146(2) 0.53051(7) 0.0224(3) Uani d . 1 . . C
C13 0.04962(8) 0.3076(2) 0.48140(7) 0.0216(3) Uani d . 1 . . C
C14 0.14741(8) 0.06026(19) 0.64084(6) 0.0210(3) Uani d . 1 . . C
C15 0.10591(8) -0.1016(2) 0.61680(7) 0.0229(3) Uani d . 1 . . C
C16 0.20949(9) -0.0108(2) 0.68054(7) 0.0264(3) Uani d D 1 . . C
C17 0.09945(9) 0.1909(2) 0.67502(8) 0.0274(3) Uani d D 1 . . C
H2 0.1645(10) 1.056(2) 0.4300(8) 0.023(4) Uiso d . 1 . . H
H3 0.1196(9) 0.781(2) 0.4607(8) 0.021(4) Uiso d . 1 . . H
H4 0.0334(15) -0.258(4) 0.6444(12) 0.066(8) Uiso d . 1 . . H
H5 0.0774(10) 0.654(2) 0.2868(8) 0.025(4) Uiso d . 1 . . H
H6 0.1245(10) 0.931(2) 0.2553(9) 0.030(5) Uiso d . 1 . . H
H9 0.1984(10) 0.515(2) 0.4425(8) 0.022(4) Uiso d . 1 . . H
H10 0.2467(10) 0.355(2) 0.5254(7) 0.023(4) Uiso d . 1 . . H
H12 0.0451(10) 0.136(2) 0.5523(8) 0.027(4) Uiso d . 1 . . H
H13 -0.0011(10) 0.293(2) 0.4699(8) 0.025(4) Uiso d . 1 . . H
H16A 0.2397(10) 0.088(2) 0.6953(8) 0.037(5) Uiso d D 1 . . H
H16B 0.1895(10) -0.080(2) 0.7146(7) 0.031(5) Uiso d D 1 . . H
H16C 0.2408(9) -0.089(2) 0.6562(7) 0.028(5) Uiso d D 1 . . H
H17A 0.0578(10) 0.235(3) 0.6510(9) 0.045(6) Uiso d D 1 . . H
H17B 0.1297(11) 0.291(2) 0.6870(9) 0.046(6) Uiso d D 1 . . H
H17C 0.0799(11) 0.134(3) 0.7114(8) 0.041(5) Uiso d D 1 . . H

loop_
_atom_site_aniso_label
_atom_site_aniso_U_11
_atom_site_aniso_U_22
_atom_site_aniso_U_33
_atom_site_aniso_U_12
_atom_site_aniso_U_13
_atom_site_aniso_U_23
Cl1 0.0466(3) 0.0294(2) 0.0339(2) -0.01281(18) 0.00476(18) 0.00496(17)
O1 0.0273(6) 0.0291(6) 0.0307(6) -0.0067(5) -0.0081(5) 0.0044(5)
O2 0.0173(5) 0.0278(5) 0.0257(5) -0.0010(4) -0.0023(4) 0.0073(4)
O3 0.0310(6) 0.0315(6) 0.0280(6) -0.0036(5) -0.0002(5) -0.0064(5)
O4 0.0468(8) 0.0416(7) 0.0332(7) -0.0240(6) 0.0110(6) -0.0067(6)
C1 0.0217(7) 0.0218(7) 0.0290(8) -0.0006(6) 0.0039(6) 0.0032(6)
C2 0.0210(7) 0.0233(7) 0.0246(7) 0.0002(6) -0.0007(6) -0.0029(6)
C3 0.0219(7) 0.0259(7) 0.0195(7) 0.0011(6) 0.0005(6) 0.0017(6)
C4 0.0175(7) 0.0227(7) 0.0223(7) 0.0005(5) 0.0007(5) 0.0018(6)
C5 0.0229(7) 0.0255(7) 0.0220(7) -0.0012(6) -0.0013(6) -0.0013(6)
C6 0.0280(8) 0.0302(8) 0.0203(7) 0.0000(6) 0.0014(6) 0.0036(6)
C7 0.0197(7) 0.0227(7) 0.0229(7) 0.0006(6) 0.0014(5) -0.0005(6)
C8 0.0207(7) 0.0207(7) 0.0224(7) 0.0011(6) -0.0001(5) 0.0001(6)
C9 0.0194(7) 0.0237(7) 0.0264(7) -0.0029(6) 0.0018(6) 0.0033(6)
C10 0.0171(7) 0.0255(7) 0.0274(8) -0.0018(6) -0.0014(6) 0.0006(6)
C11 0.0201(7) 0.0214(7) 0.0210(7) 0.0016(6) -0.0012(5) 0.0005(6)
C12 0.0186(7) 0.0241(7) 0.0243(7) -0.0027(6) 0.0013(6) 0.0028(6)
C13 0.0169(7) 0.0229(7) 0.0249(7) -0.0006(5) -0.0002(6) -0.0004(6)
C14 0.0204(7) 0.0229(7) 0.0198(7) -0.0019(6) -0.0011(5) 0.0022(6)
C15 0.0221(7) 0.0239(7) 0.0226(7) -0.0016(6) -0.0036(6) 0.0022(6)
C16 0.0250(8) 0.0279(8) 0.0263(8) 0.0009(6) -0.0046(6) 0.0026(7)
C17 0.0271(8) 0.0274(8) 0.0278(8) 0.0020(7) -0.0010(6) -0.0024(6)

loop_
_atom_type_symbol
_atom_type_description
_atom_type_scat_dispersion_real
_atom_type_scat_dispersion_imag
_atom_type_scat_source
C C 0.0033 0.0016 'International Tables Vol C Tables 4.2.6.8 and 6.1.1.4'
H H 0.0000 0.0000 'International Tables Vol C Tables 4.2.6.8 and 6.1.1.4'
O O 0.0106 0.0060 'International Tables Vol C Tables 4.2.6.8 and 6.1.1.4'
Cl Cl 0.1484 0.1585 'International Tables Vol C Tables 4.2.6.8 and 6.1.1.4'

loop_
_geom_angle_atom_site_label_1
_geom_angle_atom_site_label_2
_geom_angle_atom_site_label_3
_geom_angle
_geom_angle_publ_flag
C11 O2 C14 122.62(11) yes
C15 O4 H4 112.7(16) ?
C2 C1 C6 122.02(14) ?
C2 C1 Cl1 118.22(12) ?
C6 C1 Cl1 119.75(12) ?
C1 C2 C3 118.84(14) ?
C1 C2 H2 120.9(11) ?
C3 C2 H2 120.3(11) ?
C2 C3 C4 120.34(14) ?
C2 C3 H3 120.4(11) ?
C4 C3 H3 119.3(11) ?
C3 C4 C5 119.44(14) ?
C3 C4 C7 121.34(13) ?
C5 C4 C7 119.13(13) ?
C6 C5 C4 120.58(14) ?
C6 C5 H5 120.5(11) ?
C4 C5 H5 118.9(11) ?
C1 C6 C5 118.69(14) ?
C1 C6 H6 119.7(11) ?
C5 C6 H6 121.6(11) ?
O1 C7 C8 121.89(14) ?
O1 C7 C4 118.28(13) ?
C8 C7 C4 119.82(13) ?
C13 C8 C9 118.60(14) ?
C13 C8 C7 119.96(13) ?
C9 C8 C7 121.38(13) ?
C10 C9 C8 120.77(14) ?
C10 C9 H9 120.6(11) ?
C8 C9 H9 118.6(11) ?
C9 C10 C11 120.09(14) ?
C9 C10 H10 122.2(10) ?
C11 C10 H10 117.7(10) ?
O2 C11 C10 113.92(13) ?
O2 C11 C12 126.03(13) ?
C10 C11 C12 120.02(14) ?
C13 C12 C11 119.34(14) ?
C13 C12 H12 119.6(11) ?
C11 C12 H12 121.0(11) ?
C12 C13 C8 121.15(14) ?
C12 C13 H13 119.5(11) ?
C8 C13 H13 119.4(11) ?
O2 C14 C17 111.23(12) ?
O2 C14 C16 102.98(11) ?
C17 C14 C16 111.55(13) ?
O2 C14 C15 109.90(12) ?
C17 C14 C15 114.06(12) ?
C16 C14 C15 106.45(12) ?
O3 C15 O4 124.54(15) yes
O3 C15 C14 124.35(14) yes
O4 C15 C14 111.05(13) yes
C14 C16 H16A 109.8(12) ?
C14 C16 H16B 110.6(11) ?
H16A C16 H16B 110.8(16) ?
C14 C16 H16C 108.9(11) ?
H16A C16 H16C 108.2(16) ?
H16B C16 H16C 108.5(15) ?
C14 C17 H17A 113.2(13) ?
C14 C17 H17B 108.5(13) ?
H17A C17 H17B 108.6(18) ?
C14 C17 H17C 109.4(12) ?
H17A C17 H17C 108.1(17) ?
H17B C17 H17C 108.9(18) ?

loop_
_geom_bond_atom_site_label_1
_geom_bond_atom_site_label_2
_geom_bond_site_symmetry_2
_geom_bond_distance
_geom_bond_publ_flag
Cl1 C1 . 1.7439(15) ?
O1 C7 . 1.2353(18) yes
O2 C11 . 1.3689(17) yes
O2 C14 . 1.4430(17) yes
O3 C15 . 1.2014(19) yes
O4 C15 . 1.3248(19) yes
O4 H4 . 0.91(3) ?
C1 C2 . 1.384(2) ?
C1 C6 . 1.386(2) ?
C2 C3 . 1.390(2) ?
C2 H2 . 0.936(18) ?
C3 C4 . 1.396(2) ?
C3 H3 . 0.942(18) ?
C4 C5 . 1.398(2) ?
C4 C7 . 1.491(2) ?
C5 C6 . 1.387(2) ?
C5 H5 . 0.947(18) ?
C6 H6 . 0.955(19) ?
C7 C8 . 1.479(2) ?
C8 C13 . 1.398(2) ?
C8 C9 . 1.402(2) ?
C9 C10 . 1.382(2) ?
C9 H9 . 0.936(18) ?
C10 C11 . 1.392(2) ?
C10 H10 . 0.960(19) ?
C11 C12 . 1.403(2) ?
C12 C13 . 1.387(2) ?
C12 H12 . 0.961(19) ?
C13 H13 . 0.964(19) ?
C14 C17 . 1.520(2) ?
C14 C16 . 1.530(2) ?
C14 C15 . 1.534(2) ?
C16 H16A . 0.984(15) ?
C16 H16B . 0.986(14) ?
C16 H16C . 0.981(14) ?
C17 H17A . 0.984(15) ?
C17 H17B . 0.975(16) ?
C17 H17C . 0.980(15) ?

loop_
_geom_hbond_atom_site_label_D
_geom_hbond_atom_site_label_H
_geom_hbond_atom_site_label_A
_geom_hbond_site_symmetry_A
_geom_hbond_distance_DH
_geom_hbond_distance_HA
_geom_hbond_distance_DA
_geom_hbond_angle_DHA
_geom_hbond_publ_flag
O4 H4 O1 5_556 0.91(3) 1.72(3) 2.6264(17) 170(3) yes

loop_
_geom_torsion_atom_site_label_1
_geom_torsion_atom_site_label_2
_geom_torsion_atom_site_label_3
_geom_torsion_atom_site_label_4
_geom_torsion
_geom_torsion_publ_flag
C6 C1 C2 C3 2.8(2) ?
Cl1 C1 C2 C3 -175.90(11) ?
C1 C2 C3 C4 -1.4(2) ?
C2 C3 C4 C5 -1.4(2) ?
C2 C3 C4 C7 -178.04(13) ?
C3 C4 C5 C6 2.9(2) ?
C7 C4 C5 C6 179.65(14) ?
C2 C1 C6 C5 -1.3(2) ?
Cl1 C1 C6 C5 177.38(12) ?
C4 C5 C6 C1 -1.6(2) ?
C3 C4 C7 O1 145.45(15) ?
C5 C4 C7 O1 -31.2(2) ?
C3 C4 C7 C8 -34.2(2) ?
C5 C4 C7 C8 149.18(14) ?
O1 C7 C8 C13 -27.0(2) ?
C4 C7 C8 C13 152.55(14) ?
O1 C7 C8 C9 149.92(15) ?
C4 C7 C8 C9 -30.5(2) yes
C13 C8 C9 C10 0.2(2) ?
C7 C8 C9 C10 -176.80(14) ?
C8 C9 C10 C11 -1.2(2) ?
C14 O2 C11 C10 163.74(13) ?
C14 O2 C11 C12 -18.3(2) ?
C9 C10 C11 O2 179.01(14) ?
C9 C10 C11 C12 0.9(2) ?
O2 C11 C12 C13 -177.47(14) ?
C10 C11 C12 C13 0.4(2) ?
C11 C12 C13 C8 -1.4(2) ?
C9 C8 C13 C12 1.1(2) ?
C7 C8 C13 C12 178.16(14) ?
C11 O2 C14 C17 -58.39(17) ?
C11 O2 C14 C16 -177.99(13) ?
C11 O2 C14 C15 68.90(17) yes
O2 C14 C15 O3 18.6(2) yes
C17 C14 C15 O3 144.29(15) ?
C16 C14 C15 O3 -92.25(17) ?
O2 C14 C15 O4 -163.98(13) ?
C17 C14 C15 O4 -38.29(18) ?
C16 C14 C15 O4 85.17(15) ?

loop_
_cod_related_entry_id
_cod_related_entry_database
_cod_related_entry_code
1 ChemSpider 58457
